data_7102448
loop_
_publ_author_name
'Franken, Andreas'
'Kilner, Colin A'
'Kennedy, John D'

_publ_section_title
;
 Polyhedral monocarbaborane chemistry. Carboxylic acid derivatives of
 the [closo-2-CB9H10]- anion.
;
_journal_issue 3
_journal_name_full 'Chemical communications (Cambridge, England)'
_journal_page_first 328
_journal_page_last 329
_journal_paper_doi 10.1039/b311853n
_journal_year 2004
_chemical_formula_moiety '2(C8H20N)+,  2(C2H10B9O2)-'
_chemical_formula_sum 'C20 H60 B18 N2 O4'
_chemical_formula_weight 587.28
_chemical_name_common (NEt4)+(2-HOOC-closo-2-CB9H9)-
_space_group_IT_number 15
_symmetry_cell_setting monoclinic
_symmetry_Int_Tables_number 15
_symmetry_space_group_name_Hall '-C 2yc'
_symmetry_space_group_name_H-M 'C 1 2/c 1'
_atom_sites_solution_hydrogens geom
_atom_sites_solution_primary direct
_atom_sites_solution_secondary difmap
_audit_creation_method SHELXL-97
_cell_angle_alpha 90.00
_cell_angle_beta 112.0290(10)
_cell_angle_gamma 90.00
_cell_formula_units_Z 8
_cell_length_a 30.0062(3)
_cell_length_b 15.1936(2)
_cell_length_c 16.7407(2)
_cell_measurement_reflns_used 39439
_cell_measurement_temperature 150(2)
_cell_measurement_theta_max 27.48
_cell_measurement_theta_min 1.00
_cell_volume 7074.93(14)
_computing_cell_refinement 'DENZO-SMN (Otwinowski & Minor, 1996)'
_computing_data_collection 'COLLECT (Nonius, 1999)'
_computing_data_reduction 'DENZO-SMN (Otwinowski & Minor, 1996)'
_computing_molecular_graphics
;
ORTEP3 for Windows (Farrugia, 1997)
XSeed (Barbour, 2001)
;
_computing_publication_material 'WC (Thornton-Pett, 2000)'
_computing_structure_refinement 'SHELXL-97 (Sheldrick, 1997)'
_computing_structure_solution 'SHELXS-97 (Sheldrick, 1990)'
_diffrn_ambient_temperature 150(2)
_diffrn_detector_area_resol_mean 9.091
_diffrn_measured_fraction_theta_full 0.999
_diffrn_measured_fraction_theta_max 0.999
_diffrn_measurement_device_type 'Nonius KappaCCD area detector diffractometer'
_diffrn_measurement_method
;
Detector set at 30mm from sample with different 2theta offsets
1 degree phi exposures for chi=0 degree settings
1 degree omega exposures for chi=90 degree settings
;
_diffrn_radiation_monochromator graphite
_diffrn_radiation_probe x-ray
_diffrn_radiation_type MoK\a
_diffrn_radiation_wavelength 0.71069
_diffrn_reflns_av_R_equivalents 0.0689
_diffrn_reflns_av_sigmaI/netI 0.0302
_diffrn_reflns_limit_h_max 36
_diffrn_reflns_limit_h_min -36
_diffrn_reflns_limit_k_max 18
_diffrn_reflns_limit_k_min -18
_diffrn_reflns_limit_l_max 20
_diffrn_reflns_limit_l_min -20
_diffrn_reflns_number 66863
_diffrn_reflns_theta_full 26.00
_diffrn_reflns_theta_max 26.00
_diffrn_reflns_theta_min 1.46
_diffrn_source 'fine-focus sealed tube'
_diffrn_standards_decay_% 0
_diffrn_standards_interval_count 0
_diffrn_standards_interval_time 0
_diffrn_standards_number 0
_exptl_absorpt_coefficient_mu 0.063
_exptl_absorpt_correction_T_max 0.9887
_exptl_absorpt_correction_T_min 0.9734
_exptl_absorpt_correction_type multi-scan
_exptl_absorpt_process_details
;
Using multiple and symmetry-related data measurements via the program SORTAV
See R.H. Blessing, Acta Cryst (1995), A51, 33-38
;
_exptl_crystal_colour colourless
_exptl_crystal_density_diffrn 1.106
_exptl_crystal_density_method 'not measured'
_exptl_crystal_description prism
_exptl_crystal_F_000 2532
_exptl_crystal_size_max 0.43
_exptl_crystal_size_mid 0.24
_exptl_crystal_size_min 0.18
_refine_diff_density_max 0.971
_refine_diff_density_min -0.417
_refine_diff_density_rms 0.118
_refine_ls_extinction_coef 0.0101(12)
_refine_ls_extinction_expression Fc^*^=kFc[1+0.001xFc^2^\l^3^/sin(2\q)]^-1/4^
_refine_ls_extinction_method SHELXL
_refine_ls_goodness_of_fit_ref 1.041
_refine_ls_hydrogen_treatment mixed
_refine_ls_matrix_type full
_refine_ls_number_parameters 491
_refine_ls_number_reflns 6957
_refine_ls_number_restraints 63
_refine_ls_restrained_S_all 1.062
_refine_ls_R_factor_all 0.0890
_refine_ls_R_factor_gt 0.0726
_refine_ls_shift/su_max 0.021
_refine_ls_shift/su_mean 0.001
_refine_ls_structure_factor_coef Fsqd
_refine_ls_weighting_details 'calc w=1/[\s^2^(Fo^2^)+(0.1523P)^2^+6.7867P] where P=(Fo^2^+2Fc^2^)/3'
_refine_ls_weighting_scheme calc
_refine_ls_wR_factor_gt 0.2059
_refine_ls_wR_factor_ref 0.2306
_reflns_number_gt 5668
_reflns_number_total 6957
_reflns_threshold_expression >2sigma(I)
_cod_data_source_file b311853n.txt
_cod_data_source_block C:AFIX32D
_cod_original_sg_symbol_H-M C2/c
_cod_database_code 7102448

loop_
_symmetry_equiv_pos_as_xyz
'x, y, z'
'-x, y, -z+1/2'
'x+1/2, y+1/2, z'
'-x+1/2, y+1/2, -z+1/2'
'-x, -y, -z'
'x, -y, z-1/2'
'-x+1/2, -y+1/2, -z'
'x+1/2, -y+1/2, z-1/2'

loop_
_atom_site_label
_atom_site_type_symbol
_atom_site_fract_x
_atom_site_fract_y
_atom_site_fract_z
_atom_site_U_iso_or_equiv
_atom_site_adp_type
_atom_site_occupancy
_atom_site_symmetry_multiplicity
_atom_site_calc_flag
_atom_site_refinement_flags
_atom_site_disorder_assembly
_atom_site_disorder_group
O1A O -0.06091(5) 0.41017(9) -0.04666(9) 0.0332(4) Uani 1 1 d . . .
O1B O 0.04712(5) 0.38815(10) 0.07168(9) 0.0333(4) Uani 1 1 d . . .
O2A O -0.02206(5) 0.28322(10) -0.01942(10) 0.0334(4) Uani 1 1 d . . .
O2B O 0.11592(6) 0.45460(11) 0.11722(11) 0.0400(4) Uani 1 1 d . . .
N1 N 0.0000 0.00656(15) 0.2500 0.0291(5) Uani 1 2 d S . .
N2 N 0.0000 0.50440(16) 0.2500 0.0359(6) Uani 1 2 d S . .
N3 N 0.25274(6) -0.00636(11) 0.50336(11) 0.0323(4) Uani 1 1 d D . .
C1 C 0.21307(15) 0.0576(2) 0.4887(2) 0.0589(10) Uani 0.75 1 d PDU A 1
H1A H 0.2096 0.0954 0.4385 0.071 Uiso 0.75 1 calc PR A 1
H1B H 0.2201 0.0957 0.5399 0.071 Uiso 0.75 1 calc PR A 1
C2 C 0.16439(12) 0.0030(3) 0.4711(3) 0.0632(11) Uani 0.75 1 d PDU A 1
H2A H 0.1567 -0.0317 0.4182 0.095 Uiso 0.75 1 calc PR A 1
H2B H 0.1380 0.0439 0.4646 0.095 Uiso 0.75 1 calc PR A 1
H2C H 0.1688 -0.0366 0.5197 0.095 Uiso 0.75 1 calc PR A 1
C3 C 0.24479(15) -0.0629(3) 0.4262(2) 0.0552(9) Uani 0.75 1 d PDU A 1
H3A H 0.2153 -0.0982 0.4151 0.066 Uiso 0.75 1 calc PR A 1
H3B H 0.2721 -0.1045 0.4400 0.066 Uiso 0.75 1 calc PR A 1
C4 C 0.2397(3) -0.0137(7) 0.3433(4) 0.0310(16) Uani 0.50 1 d PDU A 1
H4A H 0.2130 0.0283 0.3290 0.047 Uiso 0.50 1 calc PR A 1
H4B H 0.2332 -0.0560 0.2960 0.047 Uiso 0.50 1 calc PR A 1
H4C H 0.2695 0.0180 0.3517 0.047 Uiso 0.50 1 calc PR A 1
C5 C 0.29253(15) 0.0600(3) 0.5196(3) 0.0639(10) Uani 0.75 1 d PDU A 1
C6 C 0.33807(12) 0.0114(3) 0.5358(3) 0.0650(11) Uani 0.75 1 d PDU A 1
H6A H 0.3461 -0.0237 0.5885 0.097 Uiso 0.75 1 calc PR A 1
H6B H 0.3640 0.0534 0.5426 0.097 Uiso 0.75 1 calc PR A 1
H6C H 0.3341 -0.0277 0.4870 0.097 Uiso 0.75 1 calc PR A 1
C7 C 0.26026(14) -0.0673(3) 0.5774(3) 0.0598(10) Uani 0.75 1 d PDU A 1
H7A H 0.2883 -0.1053 0.5848 0.072 Uiso 0.75 1 calc PR A 1
H7B H 0.2317 -0.1059 0.5633 0.072 Uiso 0.75 1 calc PR A 1
C8 C 0.2687(7) -0.0197(12) 0.6640(8) 0.038(3) Uani 0.50 1 d PDU A 1
H8A H 0.2955 0.0218 0.6766 0.056 Uiso 0.50 1 calc PR A 1
H8B H 0.2764 -0.0632 0.7104 0.056 Uiso 0.50 1 calc PR A 1
H8C H 0.2395 0.0124 0.6596 0.056 Uiso 0.50 1 calc PR A 1
C9 C 0.2241(3) -0.0898(5) 0.4840(6) 0.040(2) Uani 0.25 1 d PDU A 2
H9A H 0.2003 -0.0849 0.4242 0.048 Uiso 0.25 1 calc PR A 2
H9B H 0.2057 -0.0912 0.5221 0.048 Uiso 0.25 1 calc PR A 2
C10 C 0.2482(2) -0.1784(4) 0.4915(4) 0.0557(14) Uani 0.50 1 d PDU A 2
H10A H 0.2679 -0.1788 0.4562 0.084 Uiso 0.50 1 calc PR A 2
H10B H 0.2237 -0.2245 0.4714 0.084 Uiso 0.50 1 calc PR A 2
H10C H 0.2688 -0.1893 0.5518 0.084 Uiso 0.50 1 calc PR A 2
C11 C 0.2834(2) -0.0063(5) 0.4470(4) 0.0667(17) Uani 0.50 1 d PDU A 2
H11A H 0.3043 -0.0589 0.4620 0.080 Uiso 0.50 1 calc PR A 2
H11B H 0.3046 0.0461 0.4624 0.080 Uiso 0.50 1 calc PR A 2
C12 C 0.2577(6) 0.0657(8) 0.5709(8) 0.085(4) Uani 0.25 1 d PDU A 2
H12A H 0.2892 0.0615 0.6194 0.102 Uiso 0.25 1 calc PR A 2
H12B H 0.2318 0.0605 0.5939 0.102 Uiso 0.25 1 calc PR A 2
C13 C 0.2532(3) 0.1557(4) 0.5203(6) 0.097(3) Uani 0.50 1 d PDU A 2
H13A H 0.2462 0.1434 0.4593 0.146 Uiso 0.50 1 calc PR A 2
H13B H 0.2836 0.1882 0.5446 0.146 Uiso 0.50 1 calc PR A 2
H13C H 0.2272 0.1911 0.5256 0.146 Uiso 0.50 1 calc PR A 2
C14 C 0.2556(6) -0.0058(18) 0.3483(9) 0.044(4) Uani 0.25 1 d PDU A 2
H14A H 0.2335 -0.0560 0.3319 0.065 Uiso 0.25 1 calc PR A 2
H14B H 0.2784 -0.0101 0.3192 0.065 Uiso 0.25 1 calc PR A 2
H14C H 0.2373 0.0491 0.3313 0.065 Uiso 0.25 1 calc PR A 2
C15 C 0.2941(2) -0.0172(5) 0.5915(4) 0.0271(16) Uani 0.25 1 d PDU A 3
H15A H 0.3171 0.0321 0.6008 0.033 Uiso 0.25 1 calc PR A 3
H15B H 0.3114 -0.0728 0.5922 0.033 Uiso 0.25 1 calc PR A 3
C16 C 0.2747(14) -0.018(2) 0.6647(17) 0.037(6) Uani 0.25 1 d PDU A 3
H16A H 0.2514 0.0293 0.6559 0.056 Uiso 0.25 1 calc PR A 3
H16B H 0.3014 -0.0105 0.7201 0.056 Uiso 0.25 1 calc PR A 3
H16C H 0.2589 -0.0750 0.6645 0.056 Uiso 0.25 1 calc PR A 3
C1C C 0.00837(8) 0.06296(15) 0.18248(15) 0.0378(5) Uani 1 1 d . . .
H1C1 H 0.0372 0.0997 0.2116 0.045 Uiso 1 1 calc R . .
H1C2 H 0.0158 0.0235 0.1421 0.045 Uiso 1 1 calc R . .
C2A C -0.09832(7) 0.28023(13) -0.12189(12) 0.0264(4) Uani 1 1 d . . .
C2B C 0.11589(7) 0.30460(13) 0.14695(12) 0.0272(4) Uani 1 1 d . . .
C2C C -0.03167(10) 0.12205(17) 0.13113(18) 0.0507(6) Uani 1 1 d . . .
H2C1 H -0.0598 0.0866 0.0978 0.076 Uiso 1 1 calc R . .
H2C2 H -0.0217 0.1573 0.0917 0.076 Uiso 1 1 calc R . .
H2C3 H -0.0399 0.1612 0.1700 0.076 Uiso 1 1 calc R . .
C3A C -0.05915(7) 0.33154(13) -0.06010(12) 0.0266(4) Uani 1 1 d . . .
C3B C 0.08951(7) 0.38541(13) 0.10823(12) 0.0269(4) Uani 1 1 d . . .
C3C C 0.04334(8) -0.04974(14) 0.28999(15) 0.0368(5) Uani 1 1 d . . .
H3C1 H 0.0719 -0.0109 0.3104 0.044 Uiso 1 1 calc R . .
H3C2 H 0.0464 -0.0882 0.2446 0.044 Uiso 1 1 calc R . .
C4C C 0.04455(10) -0.10709(18) 0.36400(19) 0.0524(7) Uani 1 1 d . . .
H4C1 H 0.0443 -0.0700 0.4117 0.079 Uiso 1 1 calc R . .
H4C2 H 0.0738 -0.1429 0.3832 0.079 Uiso 1 1 calc R . .
H4C3 H 0.0163 -0.1457 0.3453 0.079 Uiso 1 1 calc R . .
C5C C 0.04330(10) 0.44757(16) 0.27247(16) 0.0448(6) Uani 1 1 d . . .
H5C1 H 0.0721 0.4858 0.2888 0.054 Uiso 1 1 calc R . .
H5C2 H 0.0414 0.4142 0.2205 0.054 Uiso 1 1 calc R . .
C6C C 0.05019(13) 0.38299(19) 0.34489(19) 0.0625(8) Uani 1 1 d . . .
H6C1 H 0.0537 0.4153 0.3976 0.094 Uiso 1 1 calc R . .
H6C2 H 0.0791 0.3478 0.3546 0.094 Uiso 1 1 calc R . .
H6C3 H 0.0222 0.3440 0.3293 0.094 Uiso 1 1 calc R . .
C7C C 0.00197(9) 0.56124(15) 0.32624(14) 0.0367(5) Uani 1 1 d . . .
H7C1 H -0.0279 0.5964 0.3088 0.044 Uiso 1 1 calc R . .
H7C2 H 0.0023 0.5218 0.3735 0.044 Uiso 1 1 calc R . .
C8C C 0.04316(10) 0.62185(17) 0.36035(17) 0.0477(6) Uani 1 1 d . . .
H8C1 H 0.0730 0.5878 0.3842 0.072 Uiso 1 1 calc R . .
H8C2 H 0.0395 0.6584 0.4057 0.072 Uiso 1 1 calc R . .
H8C3 H 0.0444 0.6596 0.3137 0.072 Uiso 1 1 calc R . .
B1A B -0.12735(9) 0.22445(17) -0.07600(16) 0.0355(5) Uani 1 1 d . . .
H1 H -0.1238 0.2174 -0.0073 0.043 Uiso 1 1 calc R . .
B1B B 0.13955(11) 0.25468(19) 0.08794(18) 0.0432(6) Uani 1 1 d . . .
H2 H 0.1399 0.2689 0.0225 0.052 Uiso 1 1 calc R . .
B3A B -0.15844(8) 0.29836(17) -0.15234(15) 0.0322(5) Uani 1 1 d . . .
H3 H -0.1804 0.3487 -0.1346 0.039 Uiso 1 1 calc R . .
B3B B 0.10190(10) 0.19364(17) 0.11687(18) 0.0392(6) Uani 1 1 d . . .
H4 H 0.0718 0.1597 0.0646 0.047 Uiso 1 1 calc R . .
B4A B -0.16552(9) 0.17974(18) -0.16790(16) 0.0378(6) Uani 1 1 d . . .
H5 H -0.1937 0.1339 -0.1633 0.045 Uiso 1 1 calc R . .
B4B B 0.16436(11) 0.17365(19) 0.1589(2) 0.0468(7) Uani 1 1 d . . .
H6 H 0.1859 0.1227 0.1408 0.056 Uiso 1 1 calc R . .
B5A B -0.10281(9) 0.16513(16) -0.13453(16) 0.0343(5) Uani 1 1 d . . .
H5A H -0.0792 0.1082 -0.1025 0.041 Uiso 1 1 calc R . .
B5B B 0.17631(9) 0.28884(19) 0.18658(18) 0.0407(6) Uani 1 1 d . . .
H5B H 0.2075 0.3317 0.1908 0.049 Uiso 1 1 calc R . .
B6A B -0.12879(8) 0.32913(16) -0.22268(14) 0.0302(5) Uani 1 1 d . . .
H9 H -0.1252 0.4001 -0.2372 0.036 Uiso 1 1 calc R . .
B6B B 0.09319(8) 0.24024(15) 0.20833(16) 0.0310(5) Uani 1 1 d . . .
H10 H 0.0557 0.2487 0.2065 0.037 Uiso 1 1 calc R . .
B7A B -0.17846(9) 0.25423(17) -0.25926(15) 0.0341(5) Uani 1 1 d . . .
H11 H -0.2164 0.2648 -0.3049 0.041 Uiso 1 1 calc R . .
B7B B 0.12936(10) 0.14316(17) 0.22092(19) 0.0418(6) Uani 1 1 d . . .
H12 H 0.1224 0.0722 0.2304 0.050 Uiso 1 1 calc R . .
B8A B -0.13872(9) 0.16057(17) -0.24657(16) 0.0349(5) Uani 1 1 d . . .
H13 H -0.1439 0.0964 -0.2818 0.042 Uiso 1 1 calc R . .
B8B B 0.18192(9) 0.21074(19) 0.27008(19) 0.0433(6) Uani 1 1 d . . .
H14 H 0.2181 0.1939 0.3193 0.052 Uiso 1 1 calc R . .
B9A B -0.08915(8) 0.23506(16) -0.20938(15) 0.0301(5) Uani 1 1 d . . .
H15 H -0.0527 0.2316 -0.2131 0.036 Uiso 1 1 calc R . .
B9B B 0.14567(8) 0.30784(17) 0.25779(15) 0.0331(5) Uani 1 1 d . . .
H16 H 0.1513 0.3702 0.2960 0.040 Uiso 1 1 calc R . .
B10A B -0.13584(9) 0.25392(17) -0.30058(15) 0.0352(5) Uani 1 1 d . . .
H17 H -0.1380 0.2631 -0.3683 0.042 Uiso 1 1 calc R . .
B10B B 0.13633(10) 0.21408(19) 0.30304(18) 0.0409(6) Uani 1 1 d . . .
H18 H 0.1350 0.2023 0.3681 0.049 Uiso 1 1 calc R . .
H7 H 0.1013(11) 0.495(2) 0.102(2) 0.049(9) Uiso 1 1 d . . .
H8 H -0.0014(11) 0.319(2) 0.0131(19) 0.056(8) Uiso 1 1 d . . .

loop_
_atom_site_aniso_label
_atom_site_aniso_U_11
_atom_site_aniso_U_22
_atom_site_aniso_U_33
_atom_site_aniso_U_23
_atom_site_aniso_U_13
_atom_site_aniso_U_12
O1A 0.0326(8) 0.0264(8) 0.0342(8) -0.0002(6) 0.0052(6) 0.0005(6)
O1B 0.0238(8) 0.0330(8) 0.0360(8) -0.0004(6) 0.0030(6) -0.0001(6)
O2A 0.0255(7) 0.0303(8) 0.0362(8) -0.0004(6) 0.0022(6) 0.0005(6)
O2B 0.0264(8) 0.0289(9) 0.0582(10) 0.0081(7) 0.0085(7) -0.0010(6)
N1 0.0260(12) 0.0254(12) 0.0370(13) 0.000 0.0131(10) 0.000
N2 0.0506(16) 0.0309(13) 0.0383(14) 0.000 0.0307(12) 0.000
N3 0.0309(9) 0.0339(10) 0.0285(9) -0.0012(7) 0.0071(7) -0.0028(7)
C1 0.086(3) 0.046(2) 0.0395(17) 0.0060(15) 0.0178(18) 0.0328(19)
C2 0.0249(16) 0.095(3) 0.064(2) 0.007(2) 0.0100(16) 0.0114(17)
C3 0.055(2) 0.058(2) 0.051(2) -0.0097(16) 0.0183(17) 0.0002(17)
C4 0.030(4) 0.037(3) 0.024(2) -0.0039(19) 0.007(2) -0.006(4)
C5 0.059(2) 0.070(3) 0.066(2) -0.005(2) 0.0269(19) -0.0187(19)
C6 0.0296(17) 0.100(3) 0.066(2) -0.003(2) 0.0195(16) -0.0090(18)
C7 0.047(2) 0.068(2) 0.064(2) 0.0314(19) 0.0213(18) 0.0120(18)
C8 0.036(5) 0.048(7) 0.029(5) 0.008(4) 0.012(4) 0.002(4)
C9 0.029(4) 0.055(5) 0.030(4) -0.003(4) 0.004(3) -0.016(4)
C10 0.064(4) 0.044(3) 0.047(3) -0.003(2) 0.007(3) -0.010(2)
C11 0.047(3) 0.071(4) 0.080(4) 0.014(3) 0.022(3) -0.008(3)
C12 0.101(11) 0.100(9) 0.046(7) -0.018(6) 0.017(7) 0.035(9)
C13 0.092(6) 0.041(3) 0.115(6) -0.017(4) -0.012(5) 0.009(3)
C14 0.041(10) 0.045(8) 0.043(6) -0.005(5) 0.014(6) -0.003(9)
C15 0.010(3) 0.032(4) 0.030(4) -0.007(3) -0.003(3) -0.004(3)
C16 0.041(12) 0.032(11) 0.030(10) -0.010(8) 0.004(7) 0.000(7)
C1C 0.0377(12) 0.0367(12) 0.0429(12) 0.0032(9) 0.0195(10) -0.0054(9)
C2A 0.0236(9) 0.0291(10) 0.0256(9) 0.0006(7) 0.0084(7) 0.0006(8)
C2B 0.0236(9) 0.0298(10) 0.0286(10) -0.0014(7) 0.0101(8) -0.0004(7)
C2C 0.0491(15) 0.0466(14) 0.0526(15) 0.0164(11) 0.0145(12) -0.0012(11)
C3A 0.0259(10) 0.0287(10) 0.0247(9) 0.0029(7) 0.0090(7) -0.0010(7)
C3B 0.0256(10) 0.0294(10) 0.0258(9) -0.0008(7) 0.0097(8) -0.0011(7)
C3C 0.0304(11) 0.0324(11) 0.0453(12) -0.0013(9) 0.0116(9) 0.0069(8)
C4C 0.0486(15) 0.0433(14) 0.0583(16) 0.0140(12) 0.0122(12) 0.0075(11)
C5C 0.0608(16) 0.0394(13) 0.0481(13) 0.0035(10) 0.0364(12) 0.0129(11)
C6C 0.094(2) 0.0519(16) 0.0594(17) 0.0172(13) 0.0492(17) 0.0291(15)
C7C 0.0488(13) 0.0347(11) 0.0370(11) -0.0020(9) 0.0280(10) 0.0033(9)
C8C 0.0550(15) 0.0498(14) 0.0447(13) -0.0077(11) 0.0260(12) -0.0031(11)
B1A 0.0341(12) 0.0424(14) 0.0311(12) 0.0030(10) 0.0136(10) -0.0081(10)
B1B 0.0479(15) 0.0479(16) 0.0421(14) 0.0022(11) 0.0265(12) 0.0123(12)
B3A 0.0234(11) 0.0419(13) 0.0321(11) -0.0023(9) 0.0112(9) -0.0009(9)
B3B 0.0412(14) 0.0292(12) 0.0450(14) -0.0086(10) 0.0137(11) 0.0043(10)
B4A 0.0327(12) 0.0435(14) 0.0364(13) 0.0006(10) 0.0121(10) -0.0094(10)
B4B 0.0451(15) 0.0439(15) 0.0602(17) 0.0038(13) 0.0297(14) 0.0154(12)
B5A 0.0334(12) 0.0272(12) 0.0372(12) 0.0008(9) 0.0074(10) -0.0043(9)
B5B 0.0268(12) 0.0483(15) 0.0514(15) 0.0118(12) 0.0199(11) 0.0060(10)
B6A 0.0262(11) 0.0352(12) 0.0273(11) 0.0028(9) 0.0079(9) 0.0018(9)
B6B 0.0272(11) 0.0266(11) 0.0420(13) 0.0024(9) 0.0161(10) 0.0002(9)
B7A 0.0273(11) 0.0422(14) 0.0299(11) -0.0010(9) 0.0073(9) -0.0008(10)
B7B 0.0373(13) 0.0305(13) 0.0618(17) 0.0086(11) 0.0232(12) 0.0084(10)
B8A 0.0293(12) 0.0367(13) 0.0348(12) -0.0078(10) 0.0077(10) -0.0050(10)
B8B 0.0299(13) 0.0478(16) 0.0502(15) 0.0139(12) 0.0127(11) 0.0096(11)
B9A 0.0262(11) 0.0327(12) 0.0320(11) -0.0051(9) 0.0115(9) -0.0003(9)
B9B 0.0268(11) 0.0386(13) 0.0297(11) -0.0001(9) 0.0058(9) -0.0013(9)
B10A 0.0306(12) 0.0463(14) 0.0274(11) -0.0032(10) 0.0095(9) -0.0017(10)
B10B 0.0385(14) 0.0462(15) 0.0402(13) 0.0123(11) 0.0174(11) 0.0076(11)

loop_
_atom_type_symbol
_atom_type_description
_atom_type_scat_dispersion_real
_atom_type_scat_dispersion_imag
_atom_type_scat_source
C C 0.0033 0.0016 'International Tables Vol C Tables 4.2.6.8 and 6.1.1.4'
H H 0.0000 0.0000 'International Tables Vol C Tables 4.2.6.8 and 6.1.1.4'
B B 0.0013 0.0007 'International Tables Vol C Tables 4.2.6.8 and 6.1.1.4'
N N 0.0061 0.0033 'International Tables Vol C Tables 4.2.6.8 and 6.1.1.4'
O O 0.0106 0.0060 'International Tables Vol C Tables 4.2.6.8 and 6.1.1.4'

loop_
_geom_angle_atom_site_label_1
_geom_angle_atom_site_label_2
_geom_angle_atom_site_label_3
_geom_angle
_geom_angle_site_symmetry_1
_geom_angle_site_symmetry_3
C3C N1 C3C 109.9(2) . 2
C3C N1 C1C 107.43(12) . .
C3C N1 C1C 110.56(12) 2 .
C3C N1 C1C 110.56(12) . 2
C3C N1 C1C 107.43(12) 2 2
C1C N1 C1C 111.0(2) . 2
C5C N2 C5C 109.0(3) . 2
C5C N2 C7C 111.21(13) . .
C5C N2 C7C 107.27(12) 2 .
C5C N2 C7C 107.27(12) . 2
C5C N2 C7C 111.21(13) 2 2
C7C N2 C7C 110.9(2) . 2
C1 N3 C3 112.0(2) . .
C1 N3 C7 113.9(2) . .
C3 N3 C7 106.6(3) . .
C1 N3 C9 99.1(4) . .
C3 N3 C9 55.5(4) . .
C7 N3 C9 63.3(4) . .
C1 N3 C5 97.1(3) . .
C3 N3 C5 113.5(2) . .
C7 N3 C5 113.7(3) . .
C9 N3 C5 163.1(4) . .
C1 N3 C15 122.4(3) . .
C3 N3 C15 125.3(4) . .
C7 N3 C15 47.3(3) . .
C9 N3 C15 107.9(4) . .
C5 N3 C15 66.4(3) . .
C1 N3 C12 60.4(6) . .
C3 N3 C12 169.6(5) . .
C7 N3 C12 83.6(5) . .
C9 N3 C12 130.5(7) . .
C5 N3 C12 62.7(7) . .
C15 N3 C12 63.3(6) . .
C1 N3 C11 121.5(3) . .
C3 N3 C11 53.9(3) . .
C7 N3 C11 124.6(3) . .
C9 N3 C11 107.0(4) . .
C5 N3 C11 59.8(3) . .
C15 N3 C11 97.8(4) . .
C12 N3 C11 122.2(7) . .
N3 C1 C2 108.0(3) . .
N3 C3 C4 115.6(5) . .
C6 C5 N3 108.1(3) . .
N3 C7 C8 114.0(7) . .
N3 C9 C10 121.2(6) . .
N3 C11 C14 116.5(8) . .
N3 C12 C13 104.7(7) . .
N3 C15 C16 110.8(16) . .
C2C C1C N1 116.69(18) . .
C3A C2A B1A 112.28(16) . .
C3A C2A B3A 127.18(17) . .
B1A C2A B3A 61.57(14) . .
C3A C2A B9A 117.94(16) . .
B1A C2A B9A 118.91(17) . .
B3A C2A B9A 107.32(15) . .
C3A C2A B6A 116.38(16) . .
B1A C2A B6A 120.26(16) . .
B3A C2A B6A 62.10(13) . .
B9A C2A B6A 62.93(13) . .
C3A C2A B5A 128.19(16) . .
B1A C2A B5A 60.10(14) . .
B3A C2A B5A 95.74(15) . .
B9A C2A B5A 62.20(13) . .
B6A C2A B5A 108.44(15) . .
C3B C2B B1B 114.30(17) . .
C3B C2B B5B 127.48(17) . .
B1B C2B B5B 61.34(16) . .
C3B C2B B9B 115.08(16) . .
B1B C2B B9B 120.18(17) . .
B5B C2B B9B 62.56(14) . .
C3B C2B B6B 117.75(15) . .
B1B C2B B6B 117.45(17) . .
B5B C2B B6B 106.76(16) . .
B9B C2B B6B 62.62(13) . .
C3B C2B B3B 129.77(17) . .
B1B C2B B3B 59.08(15) . .
B5B C2B B3B 94.69(16) . .
B9B C2B B3B 107.74(16) . .
B6B C2B B3B 61.68(14) . .
O1A C3A O2A 123.14(18) . .
O1A C3A C2A 124.91(18) . .
O2A C3A C2A 111.94(17) . .
O1B C3B O2B 121.57(19) . .
O1B C3B C2B 123.44(18) . .
O2B C3B C2B 114.99(17) . .
N1 C3C C4C 116.76(18) . .
N2 C5C C6C 115.06(19) . .
C8C C7C N2 116.23(17) . .
C2A B1A B4A 94.66(16) . .
C2A B1A B5A 64.58(14) . .
B4A B1A B5A 63.17(15) . .
C2A B1A B3A 62.12(13) . .
B4A B1A B3A 65.39(15) . .
B5A B1A B3A 98.77(17) . .
C2B B1B B3B 65.19(15) . .
C2B B1B B4B 95.31(18) . .
B3B B1B B4B 63.62(17) . .
C2B B1B B5B 62.00(14) . .
B3B B1B B5B 98.77(19) . .
B4B B1B B5B 65.14(18) . .
B1A B3A C2A 56.30(13) . .
B1A B3A B6A 113.69(17) . .
C2A B3A B6A 60.36(12) . .
B1A B3A B7A 112.90(18) . .
C2A B3A B7A 99.16(15) . .
B6A B3A B7A 60.12(13) . .
B1A B3A B4A 56.90(14) . .
C2A B3A B4A 86.35(15) . .
B6A B3A B4A 103.01(16) . .
B7A B3A B4A 60.62(14) . .
B1B B3B B4B 58.48(16) . .
B1B B3B C2B 55.72(13) . .
B4B B3B C2B 86.97(17) . .
B1B B3B B6B 111.09(18) . .
B4B B3B B6B 101.60(18) . .
C2B B3B B6B 58.28(12) . .
B1B B3B B7B 113.9(2) . .
B4B B3B B7B 60.50(15) . .
C2B B3B B7B 99.07(17) . .
B6B B3B B7B 60.07(14) . .
B1A B4A B5A 58.72(14) . .
B1A B4A B8A 113.35(17) . .
B5A B4A B8A 59.80(14) . .
B1A B4A B3A 57.71(14) . .
B5A B4A B3A 91.48(15) . .
B8A B4A B3A 101.77(16) . .
B1A B4A B7A 112.02(18) . .
B5A B4A B7A 102.12(16) . .
B8A B4A B7A 60.09(14) . .
B3A B4A B7A 58.85(13) . .
B1B B4B B3B 57.90(16) . .
B1B B4B B7B 113.48(19) . .
B3B B4B B7B 60.64(16) . .
B1B B4B B5B 57.67(16) . .
B3B B4B B5B 90.83(16) . .
B7B B4B B5B 101.76(18) . .
B1B B4B B8B 112.2(2) . .
B3B B4B B8B 102.16(18) . .
B7B B4B B8B 59.74(16) . .
B5B B4B B8B 59.09(15) . .
B1A B5A C2A 55.32(12) . .
B1A B5A B4A 58.11(14) . .
C2A B5A B4A 86.43(15) . .
B1A B5A B8A 114.12(18) . .
C2A B5A B8A 98.87(16) . .
B4A B5A B8A 61.25(14) . .
B1A B5A B9A 110.53(17) . .
C2A B5A B9A 58.08(12) . .
B4A B5A B9A 101.49(16) . .
B8A B5A B9A 59.75(13) . .
B1B B5B C2B 56.66(14) . .
B1B B5B B9B 113.12(18) . .
C2B B5B B9B 59.67(12) . .
B1B B5B B8B 113.3(2) . .
C2B B5B B8B 99.92(16) . .
B9B B5B B8B 60.42(15) . .
B1B B5B B4B 57.19(16) . .
C2B B5B B4B 87.50(17) . .
B9B B5B B4B 103.05(18) . .
B8B B5B B4B 60.79(16) . .
B10A B6A C2A 109.01(17) . .
B10A B6A B3A 112.57(18) . .
C2A B6A B3A 57.54(12) . .
B10A B6A B7A 57.18(14) . .
C2A B6A B7A 97.27(15) . .
B3A B6A B7A 60.14(13) . .
B10A B6A B9A 56.56(13) . .
C2A B6A B9A 57.89(12) . .
B3A B6A B9A 100.28(16) . .
B7A B6A B9A 87.98(15) . .
B10B B6B C2B 111.05(17) . .
B10B B6B B3B 113.96(18) . .
C2B B6B B3B 60.04(13) . .
B10B B6B B7B 58.39(15) . .
C2B B6B B7B 100.28(16) . .
B3B B6B B7B 60.05(15) . .
B10B B6B B9B 57.88(14) . .
C2B B6B B9B 58.68(12) . .
B3B B6B B9B 103.63(16) . .
B7B B6B B9B 91.65(16) . .
B10A B7A B6A 58.26(14) . .
B10A B7A B3A 113.20(17) . .
B6A B7A B3A 59.74(13) . .
B10A B7A B8A 58.28(14) . .
B6A B7A B8A 91.84(15) . .
B3A B7A B8A 102.53(16) . .
B10A B7A B4A 113.02(18) . .
B6A B7A B4A 102.68(16) . .
B3A B7A B4A 60.53(14) . .
B8A B7A B4A 59.46(14) . .
B10B B7B B4B 112.6(2) . .
B10B B7B B3B 112.77(18) . .
B4B B7B B3B 58.87(15) . .
B10B B7B B6B 57.26(14) . .
B4B B7B B6B 100.32(17) . .
B3B B7B B6B 59.88(14) . .
B10B B7B B8B 56.44(16) . .
B4B B7B B8B 60.97(16) . .
B3B B7B B8B 101.79(18) . .
B6B B7B B8B 88.42(16) . .
B10A B8A B5A 113.34(17) . .
B10A B8A B9A 56.98(13) . .
B5A B8A B9A 60.78(13) . .
B10A B8A B4A 112.23(18) . .
B5A B8A B4A 58.95(14) . .
B9A B8A B4A 100.61(16) . .
B10A B8A B7A 56.42(14) . .
B5A B8A B7A 101.77(16) . .
B9A B8A B7A 88.20(16) . .
B4A B8A B7A 60.44(14) . .
B10B B8B B5B 113.06(18) . .
B10B B8B B9B 58.23(15) . .
B5B B8B B9B 59.47(14) . .
B10B B8B B7B 58.58(16) . .
B5B B8B B7B 102.18(18) . .
B9B B8B B7B 91.54(16) . .
B10B B8B B4B 113.0(2) . .
B5B B8B B4B 60.12(16) . .
B9B B8B B4B 101.89(17) . .
B7B B8B B4B 59.29(16) . .
B10A B9A C2A 111.21(16) . .
B10A B9A B8A 58.98(14) . .
C2A B9A B8A 99.82(15) . .
B10A B9A B5A 113.97(17) . .
C2A B9A B5A 59.72(13) . .
B8A B9A B5A 59.47(13) . .
B10A B9A B6A 57.70(13) . .
C2A B9A B6A 59.18(12) . .
B8A B9A B6A 91.98(15) . .
B5A B9A B6A 103.85(16) . .
B10B B9B C2B 110.58(18) . .
B10B B9B B5B 112.23(19) . .
C2B B9B B5B 57.77(13) . .
B10B B9B B8B 56.67(15) . .
C2B B9B B8B 98.40(17) . .
B5B B9B B8B 60.11(15) . .
B10B B9B B6B 57.35(14) . .
C2B B9B B6B 58.70(12) . .
B5B B9B B6B 100.47(17) . .
B8B B9B B6B 88.38(16) . .
B9A B10A B7A 97.63(17) . .
B9A B10A B6A 65.74(14) . .
B7A B10A B6A 64.56(14) . .
B9A B10A B8A 64.03(15) . .
B7A B10A B8A 65.30(15) . .
B6A B10A B8A 99.82(17) . .
B8B B10B B6B 97.67(18) . .
B8B B10B B9B 65.10(16) . .
B6B B10B B9B 64.78(14) . .
B8B B10B B7B 64.98(17) . .
B6B B10B B7B 64.36(16) . .
B9B B10B B7B 99.40(18) . .

loop_
_geom_bond_atom_site_label_1
_geom_bond_atom_site_label_2
_geom_bond_distance
_geom_bond_site_symmetry_2
O1A C3A 1.221(2) .
O1B C3B 1.188(2) .
O2A C3A 1.293(2) .
O2B C3B 1.291(2) .
N1 C3C 1.489(2) .
N1 C3C 1.489(2) 2
N1 C1C 1.513(2) .
N1 C1C 1.513(2) 2
N2 C5C 1.486(3) .
N2 C5C 1.486(3) 2
N2 C7C 1.524(2) .
N2 C7C 1.524(2) 2
N3 C1 1.484(4) .
N3 C3 1.494(4) .
N3 C7 1.494(4) .
N3 C9 1.497(8) .
N3 C5 1.508(4) .
N3 C15 1.539(6) .
N3 C12 1.541(12) .
N3 C11 1.545(6) .
C1 C2 1.608(6) .
C3 C4 1.533(8) .
C5 C6 1.487(6) .
C7 C8 1.554(11) .
C9 C10 1.512(9) .
C11 C14 1.545(13) .
C12 C13 1.589(12) .
C15 C16 1.542(14) .
C1C C2C 1.488(3) .
C2A C3A 1.465(3) .
C2A B1A 1.603(3) .
C2A B3A 1.703(3) .
C2A B9A 1.730(3) .
C2A B6A 1.754(3) .
C2A B5A 1.761(3) .
C2B C3B 1.473(3) .
C2B B1B 1.606(3) .
C2B B5B 1.698(3) .
C2B B9B 1.732(3) .
C2B B6B 1.732(3) .
C2B B3B 1.765(3) .
C3C C4C 1.504(3) .
C5C C6C 1.512(3) .
C7C C8C 1.474(3) .
B1A B4A 1.679(3) .
B1A B5A 1.690(4) .
B1A B3A 1.694(3) .
B1B B3B 1.668(4) .
B1B B4B 1.678(4) .
B1B B5B 1.687(4) .
B3A B6A 1.784(3) .
B3A B7A 1.791(3) .
B3A B4A 1.822(4) .
B3B B4B 1.764(4) .
B3B B6B 1.793(3) .
B3B B7B 1.796(4) .
B4A B5A 1.764(4) .
B4A B8A 1.806(4) .
B4A B7A 1.824(4) .
B4B B7B 1.793(4) .
B4B B5B 1.812(4) .
B4B B8B 1.824(4) .
B5A B8A 1.780(3) .
B5A B9A 1.803(3) .
B5B B9B 1.781(3) .
B5B B8B 1.793(4) .
B6A B10A 1.686(3) .
B6A B7A 1.791(3) .
B6A B9A 1.819(3) .
B6B B10B 1.676(4) .
B6B B7B 1.796(3) .
B6B B9B 1.800(3) .
B7A B10A 1.667(3) .
B7A B8A 1.817(4) .
B7B B10B 1.697(4) .
B7B B8B 1.801(4) .
B8A B10A 1.702(4) .
B8A B9A 1.785(3) .
B8B B10B 1.657(4) .
B8B B9B 1.798(4) .
B9A B10A 1.665(3) .
B9B B10B 1.686(4) .
